data_2209244
loop_
_publ_author_name
'Seethalakshmi, T.'
'Kaliannan, P.'
'Venkatesan, P.'
'Fronczek, F. R.'
'Thamotharan, S.'

_publ_section_title
;
 4-Amino-(1-methylphenyl)pyridinium bromide
;
_journal_coeditor_code LH2058
_journal_issue 6
_journal_name_full 'Acta Crystallographica Section E'
_journal_page_first o2353
_journal_page_last o2355
_journal_paper_doi 10.1107/S1600536806017326
_journal_volume 62
_journal_year 2006
_chemical_formula_iupac 'C12 H13 N2 +, Br -'
_chemical_formula_moiety 'C12 H13 N2 +, Br -'
_chemical_formula_sum 'C12 H13 Br N2'
_chemical_formula_weight 265.15
_chemical_melting_point 458
_chemical_name_systematic
;
4-Amino-(1-methylphenyl)pyridinium bromide
;
_space_group_IT_number 19
_symmetry_cell_setting orthorhombic
_symmetry_space_group_name_Hall 'P 2ac 2ab'
_symmetry_space_group_name_H-M 'P 21 21 21'
_atom_sites_solution_hydrogens geom
_atom_sites_solution_primary direct
_atom_sites_solution_secondary difmap
_audit_creation_method SHELXL-97
_cell_angle_alpha 90.00
_cell_angle_beta 90.00
_cell_angle_gamma 90.00
_cell_formula_units_Z 4
_cell_length_a 6.4916(5)
_cell_length_b 7.4037(5)
_cell_length_c 23.818(2)
_cell_measurement_reflns_used 2181
_cell_measurement_temperature 115(2)
_cell_measurement_theta_max 31.5
_cell_measurement_theta_min 2.5
_cell_volume 1144.74(15)
_computing_cell_refinement 'SCALEPACK (Otwinowski & Minor, 1997)'
_computing_data_collection 'COLLECT (Nonius, 2000)'
_computing_data_reduction 'SCALEPACK and DENZO (Otwinowski & Minor, 1997)'
_computing_molecular_graphics 'ORTEP-3 for Windows (Version 1.07; Farrugia, 1997)'
_computing_publication_material SHELXL97
_computing_structure_refinement 'SHELXL97 (Sheldrick, 1997)'
_computing_structure_solution 'SIR92 (Altomare <i>et al.</i>,  1994)'
_diffrn_ambient_temperature 115(2)
_diffrn_measured_fraction_theta_full 0.991
_diffrn_measured_fraction_theta_max 0.991
_diffrn_measurement_device 'Bruker--Nonius KappaCCD (with an Oxford Cryostream cooler)'
_diffrn_measurement_method '\w scans with \k offsets'
_diffrn_radiation_monochromator graphite
_diffrn_radiation_source 'fine-focus sealed tube'
_diffrn_radiation_type MoK\a
_diffrn_radiation_wavelength 0.71073
_diffrn_reflns_av_R_equivalents 0.0520
_diffrn_reflns_av_sigmaI/netI 0.0182
_diffrn_reflns_limit_h_max 9
_diffrn_reflns_limit_h_min -9
_diffrn_reflns_limit_k_max 10
_diffrn_reflns_limit_k_min -10
_diffrn_reflns_limit_l_max 34
_diffrn_reflns_limit_l_min -34
_diffrn_reflns_number 24420
_diffrn_reflns_theta_full 25.00
_diffrn_reflns_theta_max 31.5
_diffrn_reflns_theta_min 2.8
_diffrn_standards_decay_% 0
_diffrn_standards_interval_count 0
_diffrn_standards_interval_time 0
_diffrn_standards_number 0
_exptl_absorpt_coefficient_mu 3.559
_exptl_absorpt_correction_T_max 0.493
_exptl_absorpt_correction_T_min 0.382
_exptl_absorpt_correction_type multi-scan
_exptl_absorpt_process_details '(SCALEPACK; Otwinowski & Minor, 1997)'
_exptl_crystal_colour colourless
_exptl_crystal_density_diffrn 1.539
_exptl_crystal_density_method 'not measured'
_exptl_crystal_description fragment
_exptl_crystal_F_000 536
_exptl_crystal_size_max 0.30
_exptl_crystal_size_mid 0.22
_exptl_crystal_size_min 0.20
_refine_diff_density_max 0.385
_refine_diff_density_min -0.353
_refine_ls_abs_structure_details 'Flack (1983), 1543 Friedel pairs'
_refine_ls_abs_structure_Flack 0.025(8)
_refine_ls_extinction_method none
_refine_ls_goodness_of_fit_ref 1.067
_refine_ls_hydrogen_treatment mixed
_refine_ls_matrix_type full
_refine_ls_number_parameters 144
_refine_ls_number_reflns 3742
_refine_ls_number_restraints 0
_refine_ls_restrained_S_all 1.067
_refine_ls_R_factor_all 0.0242
_refine_ls_R_factor_gt 0.0217
_refine_ls_shift/su_max 0.001
_refine_ls_shift/su_mean 0.000
_refine_ls_structure_factor_coef Fsqd
_refine_ls_weighting_details 'calc w=1/[\s^2^(Fo^2^)+(0.0176P)^2^+0.8443P] where P=(Fo^2^+2Fc^2^)/3'
_refine_ls_weighting_scheme calc
_refine_ls_wR_factor_gt 0.0489
_refine_ls_wR_factor_ref 0.0501
_reflns_number_gt 3593
_reflns_number_total 3742
_reflns_threshold_expression I>2\s(I)
_cod_data_source_file lh2058.cif
_cod_data_source_block I
_cod_depositor_comments
;
The following automatic conversions were performed:
'_symmetry_cell_setting' value 'Orthorhombic' changed to 'orthorhombic'
according to '/home/saulius/struct/CIF-dictionaries/cif_core.dic'
dictionary named 'cif_core.dic' version 2.4.1 from 2010-06-29.

Automatic conversion script
Id: cif_fix_enum 1527 2010-12-29 10:47:43Z saulius 

The following automatic conversions were performed:

'_symmetry_cell_setting' value 'Orthorhombic' changed to
'orthorhombic' according to
/home/saulius/struct/CIF-dictionaries/cif_core.dic dictionary named
'cif_core.dic' version 2.4.1 from 2010-06-29.

Automatic conversion script
Id: cif_fix_values 1715 2011-07-08 13:25:40Z adriana 
;
_cod_database_code 2209244
_cod_database_fobs_code 2209244

loop_
_symmetry_equiv_pos_as_xyz
'x, y, z'
'-x+1/2, -y, z+1/2'
'x+1/2, -y+1/2, -z'
'-x, y+1/2, -z+1/2'

loop_
_atom_site_type_symbol
_atom_site_label
_atom_site_fract_x
_atom_site_fract_y
_atom_site_fract_z
_atom_site_U_iso_or_equiv
_atom_site_adp_type
_atom_site_calc_flag
_atom_site_refinement_flags
_atom_site_occupancy
N N1 0.3828(3) 0.47884(17) 0.10494(5) 0.0148(2) Uani d . 1
N N2 0.3811(3) 0.98256(18) 0.03096(6) 0.0167(2) Uani d . 1
H H21 0.490(4) 1.032(4) 0.0232(11) 0.022(6) Uiso d . 1
H H22 0.265(5) 1.040(4) 0.0255(12) 0.032(7) Uiso d . 1
C C1 0.2030(3) 0.5667(3) 0.09557(8) 0.0194(3) Uani d . 1
H H1 0.0775 0.5098 0.1060 0.023 Uiso calc R 1
C C2 0.1959(3) 0.7336(3) 0.07176(8) 0.0175(3) Uani d . 1
H H2 0.0672 0.7916 0.0659 0.021 Uiso calc R 1
C C3 0.3819(2) 0.82075(19) 0.05564(6) 0.0129(2) Uani d . 1
C C4 0.5673(3) 0.7253(2) 0.06549(7) 0.0157(3) Uani d . 1
H H4 0.6956 0.7781 0.0555 0.019 Uiso calc R 1
C C5 0.5622(3) 0.5577(3) 0.08932(7) 0.0159(3) Uani d . 1
H H5 0.6878 0.4946 0.0951 0.019 Uiso calc R 1
C C6 0.3789(3) 0.2992(2) 0.13225(7) 0.0181(3) Uani d . 1
H H6A 0.5182 0.2449 0.1304 0.022 Uiso calc R 1
H H6B 0.2834 0.2191 0.1115 0.022 Uiso calc R 1
C C7 0.3115(3) 0.3111(2) 0.19283(7) 0.0167(3) Uani d . 1
C C8 0.1219(3) 0.2408(2) 0.20831(7) 0.0217(3) Uani d . 1
H H8 0.0364 0.1857 0.1808 0.026 Uiso calc R 1
C C9 0.0558(3) 0.2504(3) 0.26396(9) 0.0282(4) Uani d . 1
H H9 -0.0741 0.2016 0.2744 0.034 Uiso calc R 1
C C10 0.1798(4) 0.3312(3) 0.30391(8) 0.0290(4) Uani d . 1
H H10 0.1342 0.3396 0.3417 0.035 Uiso calc R 1
C C11 0.3702(4) 0.3998(3) 0.28890(8) 0.0299(4) Uani d . 1
H H11 0.4557 0.4537 0.3166 0.036 Uiso calc R 1
C C12 0.4374(3) 0.3904(3) 0.23342(8) 0.0240(4) Uani d . 1
H H12 0.5682 0.4377 0.2233 0.029 Uiso calc R 1
Br Br1 0.88034(2) 0.14724(2) 0.055416(7) 0.01619(4) Uani d . 1

loop_
_atom_site_aniso_label
_atom_site_aniso_U_11
_atom_site_aniso_U_22
_atom_site_aniso_U_33
_atom_site_aniso_U_12
_atom_site_aniso_U_13
_atom_site_aniso_U_23
N1 0.0151(6) 0.0140(6) 0.0153(5) 0.0011(6) 0.0024(6) 0.0005(4)
N2 0.0163(6) 0.0141(6) 0.0196(6) 0.0004(6) -0.0002(6) 0.0011(5)
C1 0.0133(7) 0.0228(9) 0.0220(8) -0.0008(7) 0.0018(6) 0.0036(7)
C2 0.0111(7) 0.0200(8) 0.0214(8) 0.0009(6) 0.0003(6) 0.0024(6)
C3 0.0126(5) 0.0144(6) 0.0118(5) 0.0006(5) 0.0005(7) -0.0014(5)
C4 0.0115(7) 0.0173(7) 0.0184(8) 0.0000(5) -0.0001(5) -0.0001(6)
C5 0.0127(7) 0.0166(8) 0.0184(7) 0.0019(6) 0.0001(5) -0.0008(6)
C6 0.0239(7) 0.0115(6) 0.0190(7) 0.0015(7) 0.0042(7) 0.0001(5)
C7 0.0207(7) 0.0118(7) 0.0175(7) 0.0013(5) 0.0013(6) 0.0015(5)
C8 0.0214(7) 0.0242(8) 0.0197(7) -0.0025(8) -0.0013(8) 0.0020(6)
C9 0.0271(9) 0.0332(11) 0.0242(9) 0.0009(8) 0.0058(7) 0.0084(8)
C10 0.0451(12) 0.0249(10) 0.0169(7) 0.0046(9) 0.0051(7) 0.0045(7)
C11 0.0474(12) 0.0230(8) 0.0193(7) -0.0073(10) -0.0069(10) -0.0014(6)
C12 0.0287(9) 0.0208(9) 0.0226(8) -0.0077(7) -0.0034(7) 0.0032(6)
Br1 0.01212(6) 0.01351(6) 0.02293(7) 0.00074(6) 0.00011(6) 0.00189(6)

loop_
_atom_type_symbol
_atom_type_description
_atom_type_scat_dispersion_real
_atom_type_scat_dispersion_imag
_atom_type_scat_source
C C 0.0033 0.0016 'International Tables Vol C Tables 4.2.6.8 and 6.1.1.4'
H H 0.0000 0.0000 'International Tables Vol C Tables 4.2.6.8 and 6.1.1.4'
Br Br -0.2901 2.4595 'International Tables Vol C Tables 4.2.6.8 and 6.1.1.4'
N N 0.0061 0.0033 'International Tables Vol C Tables 4.2.6.8 and 6.1.1.4'

loop_
_geom_angle_atom_site_label_1
_geom_angle_atom_site_label_2
_geom_angle_atom_site_label_3
_geom_angle
C1 N1 C5 119.22(13)
C1 N1 C6 119.29(16)
C5 N1 C6 121.49(16)
C3 N2 H21 119.9(19)
C3 N2 H22 120.2(19)
H21 N2 H22 120(2)
N1 C1 C2 122.30(17)
N1 C1 H1 118.9
C2 C1 H1 118.9
C1 C2 C3 119.75(16)
C1 C2 H2 120.1
C3 C2 H2 120.1
N2 C3 C4 121.62(15)
N2 C3 C2 121.55(16)
C4 C3 C2 116.80(13)
C5 C4 C3 120.12(15)
C5 C4 H4 119.9
C3 C4 H4 119.9
N1 C5 C4 121.81(16)
N1 C5 H5 119.1
C4 C5 H5 119.1
N1 C6 C7 111.82(13)
N1 C6 H6A 109.3
C7 C6 H6A 109.3
N1 C6 H6B 109.3
C7 C6 H6B 109.3
H6A C6 H6B 107.9
C8 C7 C12 119.57(17)
C8 C7 C6 119.29(16)
C12 C7 C6 121.14(17)
C7 C8 C9 120.43(18)
C7 C8 H8 119.8
C9 C8 H8 119.8
C10 C9 C8 119.8(2)
C10 C9 H9 120.1
C8 C9 H9 120.1
C9 C10 C11 120.08(17)
C9 C10 H10 120.0
C11 C10 H10 120.0
C10 C11 C12 120.42(19)
C10 C11 H11 119.8
C12 C11 H11 119.8
C11 C12 C7 119.68(19)
C11 C12 H12 120.2
C7 C12 H12 120.2

loop_
_geom_bond_atom_site_label_1
_geom_bond_atom_site_label_2
_geom_bond_distance
N1 C1 1.355(2)
N1 C5 1.355(2)
N1 C6 1.4810(19)
N2 C3 1.3345(19)
N2 H21 0.82(3)
N2 H22 0.87(3)
C1 C2 1.360(3)
C1 H1 0.9500
C2 C3 1.422(2)
C2 H2 0.9500
C3 C4 1.415(2)
C4 C5 1.365(2)
C4 H4 0.9500
C5 H5 0.9500
C6 C7 1.510(2)
C6 H6A 0.9900
C6 H6B 0.9900
C7 C8 1.387(3)
C7 C12 1.395(3)
C8 C9 1.395(3)
C8 H8 0.9500
C9 C10 1.383(3)
C9 H9 0.9500
C10 C11 1.383(3)
C10 H10 0.9500
C11 C12 1.393(3)
C11 H11 0.9500
C12 H12 0.9500

loop_
_geom_hbond_atom_site_label_D
_geom_hbond_atom_site_label_H
_geom_hbond_atom_site_label_A
_geom_hbond_site_symmetry_A
_geom_hbond_distance_DH
_geom_hbond_distance_HA
_geom_hbond_distance_DA
_geom_hbond_angle_DHA
N2 H21 Br1 1_565 0.82(3) 2.78(3) 3.5116(18) 150(2)
N2 H22 Br1 1_465 0.87(3) 2.72(3) 3.5201(18) 154(2)

loop_
_geom_torsion_atom_site_label_1
_geom_torsion_atom_site_label_2
_geom_torsion_atom_site_label_3
_geom_torsion_atom_site_label_4
_geom_torsion
C5 N1 C1 C2 -1.1(2)
C6 N1 C1 C2 178.60(16)
N1 C1 C2 C3 0.3(3)
C1 C2 C3 N2 178.40(16)
C1 C2 C3 C4 0.2(2)
N2 C3 C4 C5 -178.05(15)
C2 C3 C4 C5 0.1(2)
C1 N1 C5 C4 1.5(2)
C6 N1 C5 C4 -178.23(15)
C3 C4 C5 N1 -1.0(3)
C1 N1 C6 C7 -68.1(2)
C5 N1 C6 C7 111.65(18)
N1 C6 C7 C8 110.78(19)
N1 C6 C7 C12 -69.7(2)
C12 C7 C8 C9 0.6(3)
C6 C7 C8 C9 -179.88(17)
C7 C8 C9 C10 0.2(3)
C8 C9 C10 C11 -1.0(3)
C9 C10 C11 C12 0.9(3)
C10 C11 C12 C7 0.0(3)
C8 C7 C12 C11 -0.7(3)
C6 C7 C12 C11 179.78(17)

loop_
_cod_related_entry_id
_cod_related_entry_database
_cod_related_entry_code
1 ChemSpider 21128141
